data_4061729
loop_
_publ_author_name
'Franken, Andreas'
'McGrath, Thomas D.'
'Stone, F. Gordon A.'

_publ_section_title
;
  Synthesis and Reactivity of the Nine- and Ten-Vertex
  Iron-Monocarborane Anions [7,7,7-(CO)~3~-closo-7,1-FeCB~7~H~8~]-
  and [6,6,6,10,10,10-(CO)~6~-closo-6,1-FeCB~7~H~8~]-
;
_journal_name_full Organometallics
_journal_paper_doi 10.1021/om050584j
_journal_year 2005
_chemical_formula_sum 'C58 H53 Ag B7 Fe O3 P3'
_chemical_formula_weight 1130.30
_space_group_IT_number 2
_symmetry_cell_setting triclinic
_symmetry_space_group_name_Hall '-P 1'
_symmetry_space_group_name_H-M 'P -1'
_cell_angle_alpha 86.029(3)
_cell_angle_beta 75.552(2)
_cell_angle_gamma 67.204(2)
_cell_formula_units_Z 2
_cell_length_a 11.4489(7)
_cell_length_b 13.3757(8)
_cell_length_c 19.6269(12)
_cell_measurement_temperature 110(2)
_cell_volume 2681.9(3)
_diffrn_ambient_temperature 110(2)
_exptl_crystal_density_diffrn 1.400
_cod_depositor_comments
;
The following automatic conversions were performed:
'_symmetry_cell_setting' value 'Triclinic' changed to 'triclinic'
according to '/home/saulius/struct/CIF-dictionaries/cif_core.dic'
dictionary named 'cif_core.dic' version 2.4.1 from 2010-06-29.

Automatic conversion script
Id: cif_fix_enum 1527 2010-12-29 10:47:43Z saulius 
;
_cod_database_code 4061729

loop_
_symmetry_equiv_pos_as_xyz
'x, y, z'
'-x, -y, -z'

loop_
_atom_site_label
_atom_site_type_symbol
_atom_site_fract_x
_atom_site_fract_y
_atom_site_fract_z
_atom_site_U_iso_or_equiv
_atom_site_adp_type
_atom_site_occupancy
_atom_site_symmetry_multiplicity
_atom_site_calc_flag
_atom_site_refinement_flags
_atom_site_disorder_assembly
_atom_site_disorder_group
C1 C 0.43412(15) 0.17555(13) 0.16439(8) 0.0248(3) Uani 1 1 d . . .
H1 H 0.4316 0.2285 0.1208 0.030 Uiso 1 1 calc R . .
B2 B 0.56170(17) 0.09767(14) 0.19140(9) 0.0209(3) Uani 1 1 d . . .
H2 H 0.6648 0.0810 0.1617 0.025 Uiso 1 1 calc R . .
B3 B 0.43707(17) 0.21480(14) 0.23869(10) 0.0253(4) Uani 1 1 d . . .
H3 H 0.4338 0.2971 0.2494 0.030 Uiso 1 1 calc R . .
B4 B 0.30343(17) 0.16253(15) 0.20736(9) 0.0238(4) Uani 1 1 d . . .
H4 H 0.2053 0.2087 0.1964 0.029 Uiso 1 1 calc R . .
B5 B 0.44506(16) 0.05180(14) 0.16269(9) 0.0213(3) Uani 1 1 d . . .
H5 H 0.4669 0.0042 0.1131 0.026 Uiso 1 1 calc R . .
B6 B 0.52321(16) 0.10581(14) 0.28108(9) 0.0222(4) Uani 1 1 d . . .
H6 H 0.5866 0.1017 0.3172 0.027 Uiso 1 1 calc R . .
Fe7 Fe 0.326442(19) 0.126819(16) 0.319883(11) 0.01678(5) Uani 1 1 d . . .
B8 B 0.34270(16) 0.03114(14) 0.23646(9) 0.0213(3) Uani 1 1 d . . .
H8 H 0.2872 -0.0232 0.2426 0.026 Uiso 1 1 calc R . .
B9 B 0.49653(16) 0.00092(14) 0.24796(9) 0.0195(3) Uani 1 1 d . . .
H9 H 0.5541 -0.0845 0.2602 0.023 Uiso 1 1 calc R . .
C71 C 0.24004(16) 0.26568(14) 0.34675(9) 0.0294(4) Uani 1 1 d . . .
O71 O 0.18350(14) 0.35579(10) 0.36162(8) 0.0485(4) Uani 1 1 d . . .
C72 C 0.39066(16) 0.07709(13) 0.39524(8) 0.0252(3) Uani 1 1 d . . .
O72 O 0.43000(14) 0.04264(11) 0.44319(6) 0.0394(3) Uani 1 1 d . . .
C73 C 0.18760(15) 0.09200(12) 0.34928(8) 0.0222(3) Uani 1 1 d . . .
O73 O 0.09562(11) 0.07295(10) 0.37028(6) 0.0305(3) Uani 1 1 d . . .
Ag1 Ag 0.698394(9) 0.727267(8) 0.234605(5) 0.01546(4) Uani 1 1 d . . .
P1 P 0.58502(3) 0.62125(3) 0.194888(19) 0.01498(7) Uani 1 1 d . . .
C111 C 0.50917(13) 0.67165(11) 0.12140(7) 0.0166(3) Uani 1 1 d . . .
C112 C 0.49881(13) 0.77430(12) 0.09704(8) 0.0194(3) Uani 1 1 d . . .
H112 H 0.5303 0.8163 0.1191 0.023 Uiso 1 1 calc R . .
C113 C 0.44275(14) 0.81601(13) 0.04068(8) 0.0240(3) Uani 1 1 d . . .
H113 H 0.4369 0.8858 0.0241 0.029 Uiso 1 1 calc R . .
C114 C 0.39563(14) 0.75547(13) 0.00894(8) 0.0244(3) Uani 1 1 d . . .
H114 H 0.3569 0.7839 -0.0294 0.029 Uiso 1 1 calc R . .
C115 C 0.40478(15) 0.65339(14) 0.03287(8) 0.0258(3) Uani 1 1 d . . .
H115 H 0.3721 0.6121 0.0110 0.031 Uiso 1 1 calc R . .
C116 C 0.46148(15) 0.61128(13) 0.08859(8) 0.0226(3) Uani 1 1 d . . .
H116 H 0.4680 0.5411 0.1046 0.027 Uiso 1 1 calc R . .
C121 C 0.70157(13) 0.48389(11) 0.16764(7) 0.0168(3) Uani 1 1 d . . .
C122 C 0.66430(15) 0.39534(12) 0.16833(8) 0.0222(3) Uani 1 1 d . . .
H122 H 0.5744 0.4063 0.1816 0.027 Uiso 1 1 calc R . .
C123 C 0.75793(16) 0.29214(13) 0.14982(9) 0.0286(4) Uani 1 1 d . . .
H123 H 0.7321 0.2325 0.1506 0.034 Uiso 1 1 calc R . .
C124 C 0.88962(16) 0.27536(13) 0.13011(9) 0.0288(4) Uani 1 1 d . . .
H124 H 0.9538 0.2044 0.1177 0.035 Uiso 1 1 calc R . .
C125 C 0.92681(15) 0.36225(13) 0.12858(8) 0.0268(3) Uani 1 1 d . . .
H125 H 1.0167 0.3511 0.1146 0.032 Uiso 1 1 calc R . .
C126 C 0.83389(14) 0.46524(12) 0.14732(8) 0.0194(3) Uani 1 1 d . . .
H126 H 0.8607 0.5244 0.1463 0.023 Uiso 1 1 calc R . .
C131 C 0.45589(14) 0.59818(12) 0.26196(7) 0.0182(3) Uani 1 1 d . . .
C132 C 0.32495(14) 0.66231(13) 0.26632(8) 0.0232(3) Uani 1 1 d . . .
H132 H 0.3016 0.7162 0.2326 0.028 Uiso 1 1 calc R . .
C133 C 0.22831(15) 0.64740(15) 0.32009(9) 0.0307(4) Uani 1 1 d . . .
H133 H 0.1391 0.6917 0.3233 0.037 Uiso 1 1 calc R . .
C134 C 0.26164(18) 0.56889(16) 0.36852(9) 0.0355(4) Uani 1 1 d . . .
H134 H 0.1953 0.5581 0.4047 0.043 Uiso 1 1 calc R . .
C135 C 0.39119(18) 0.50559(15) 0.36487(9) 0.0323(4) Uani 1 1 d . . .
H135 H 0.4136 0.4516 0.3986 0.039 Uiso 1 1 calc R . .
C136 C 0.48885(16) 0.52034(13) 0.31219(8) 0.0244(3) Uani 1 1 d . . .
H136 H 0.5780 0.4774 0.3104 0.029 Uiso 1 1 calc R . .
P2 P 0.68746(4) 0.69652(3) 0.362610(19) 0.01751(8) Uani 1 1 d . . .
C211 C 0.73688(14) 0.55128(12) 0.37683(8) 0.0201(3) Uani 1 1 d . . .
C212 C 0.67654(16) 0.50766(13) 0.43488(8) 0.0253(3) Uani 1 1 d . . .
H212 H 0.6053 0.5544 0.4694 0.030 Uiso 1 1 calc R . .
C213 C 0.72047(17) 0.39595(14) 0.44229(9) 0.0317(4) Uani 1 1 d . . .
H213 H 0.6798 0.3664 0.4821 0.038 Uiso 1 1 calc R . .
C214 C 0.82286(17) 0.32796(14) 0.39194(9) 0.0333(4) Uani 1 1 d . . .
H214 H 0.8521 0.2516 0.3970 0.040 Uiso 1 1 calc R . .
C215 C 0.88352(17) 0.37038(14) 0.33387(9) 0.0322(4) Uani 1 1 d . . .
H215 H 0.9545 0.3234 0.2994 0.039 Uiso 1 1 calc R . .
C216 C 0.83965(15) 0.48175(13) 0.32664(8) 0.0255(3) Uani 1 1 d . . .
H216 H 0.8806 0.5109 0.2867 0.031 Uiso 1 1 calc R . .
C221 C 0.79069(15) 0.73422(13) 0.40435(8) 0.0238(3) Uani 1 1 d . . .
C222 C 0.86326(17) 0.66705(17) 0.44889(9) 0.0340(4) Uani 1 1 d . . .
H222 H 0.8606 0.5973 0.4589 0.041 Uiso 1 1 calc R . .
C223 C 0.93957(17) 0.7016(2) 0.47879(9) 0.0444(5) Uani 1 1 d . . .
H223 H 0.9876 0.6561 0.5099 0.053 Uiso 1 1 calc R . .
C224 C 0.94572(19) 0.8017(2) 0.46347(10) 0.0486(6) Uani 1 1 d . . .
H224 H 0.9987 0.8248 0.4837 0.058 Uiso 1 1 calc R . .
C225 C 0.8747(2) 0.86904(18) 0.41855(11) 0.0490(5) Uani 1 1 d . . .
H225 H 0.8796 0.9378 0.4076 0.059 Uiso 1 1 calc R . .
C226 C 0.79687(18) 0.83531(15) 0.38986(10) 0.0365(4) Uani 1 1 d . . .
H226 H 0.7470 0.8819 0.3598 0.044 Uiso 1 1 calc R . .
C231 C 0.52379(14) 0.76030(12) 0.41868(7) 0.0186(3) Uani 1 1 d . . .
C232 C 0.41906(15) 0.79063(12) 0.38785(8) 0.0218(3) Uani 1 1 d . . .
H232 H 0.4347 0.7776 0.3388 0.026 Uiso 1 1 calc R . .
C233 C 0.29139(15) 0.83988(12) 0.42761(9) 0.0267(3) Uani 1 1 d . . .
H233 H 0.2202 0.8583 0.4062 0.032 Uiso 1 1 calc R . .
C234 C 0.26923(16) 0.86162(13) 0.49831(9) 0.0296(4) Uani 1 1 d . . .
H234 H 0.1823 0.8966 0.5255 0.035 Uiso 1 1 calc R . .
C235 C 0.37247(17) 0.83298(14) 0.53006(9) 0.0312(4) Uani 1 1 d . . .
H235 H 0.3562 0.8483 0.5789 0.037 Uiso 1 1 calc R . .
C236 C 0.49956(16) 0.78197(13) 0.49080(8) 0.0248(3) Uani 1 1 d . . .
H236 H 0.5702 0.7617 0.5128 0.030 Uiso 1 1 calc R . .
P3 P 0.88441(3) 0.76067(3) 0.154869(19) 0.01406(7) Uani 1 1 d . . .
C311 C 1.02799(13) 0.63581(11) 0.12907(8) 0.0171(3) Uani 1 1 d . . .
C312 C 1.08330(15) 0.57648(13) 0.18253(9) 0.0245(3) Uani 1 1 d . . .
H312 H 1.0451 0.6012 0.2302 0.029 Uiso 1 1 calc R . .
C313 C 1.19393(16) 0.48145(14) 0.16603(10) 0.0334(4) Uani 1 1 d . . .
H313 H 1.2320 0.4419 0.2024 0.040 Uiso 1 1 calc R . .
C314 C 1.24853(16) 0.44441(13) 0.09729(11) 0.0341(4) Uani 1 1 d . . .
H314 H 1.3243 0.3794 0.0863 0.041 Uiso 1 1 calc R . .
C315 C 1.19387(16) 0.50105(13) 0.04433(10) 0.0301(4) Uani 1 1 d . . .
H315 H 1.2311 0.4744 -0.0030 0.036 Uiso 1 1 calc R . .
C316 C 1.08437(14) 0.59712(12) 0.05992(8) 0.0217(3) Uani 1 1 d . . .
H316 H 1.0479 0.6365 0.0231 0.026 Uiso 1 1 calc R . .
C321 C 0.94873(13) 0.84845(11) 0.18610(7) 0.0158(3) Uani 1 1 d . . .
C322 C 1.08052(13) 0.83370(12) 0.16395(7) 0.0171(3) Uani 1 1 d . . .
H322 H 1.1415 0.7718 0.1357 0.021 Uiso 1 1 calc R . .
C323 C 1.12150(14) 0.91004(12) 0.18352(8) 0.0198(3) Uani 1 1 d . . .
H323 H 1.2112 0.8996 0.1692 0.024 Uiso 1 1 calc R . .
C324 C 1.03321(15) 1.00103(13) 0.22361(8) 0.0245(3) Uani 1 1 d . . .
H324 H 1.0621 1.0533 0.2361 0.029 Uiso 1 1 calc R . .
C325 C 0.90272(15) 1.01632(13) 0.24558(9) 0.0283(4) Uani 1 1 d . . .
H325 H 0.8417 1.0791 0.2730 0.034 Uiso 1 1 calc R . .
C326 C 0.86147(14) 0.93898(13) 0.22719(8) 0.0227(3) Uani 1 1 d . . .
H326 H 0.7722 0.9486 0.2431 0.027 Uiso 1 1 calc R . .
C331 C 0.85105(12) 0.82113(11) 0.07199(7) 0.0144(3) Uani 1 1 d . . .
C332 C 0.87516(13) 0.91302(11) 0.04654(8) 0.0184(3) Uani 1 1 d . . .
H332 H 0.9133 0.9451 0.0718 0.022 Uiso 1 1 calc R . .
C333 C 0.84351(14) 0.95762(12) -0.01557(8) 0.0214(3) Uani 1 1 d . . .
H333 H 0.8597 1.0204 -0.0326 0.026 Uiso 1 1 calc R . .
C334 C 0.78852(14) 0.91114(12) -0.05274(8) 0.0206(3) Uani 1 1 d . . .
H334 H 0.7675 0.9416 -0.0954 0.025 Uiso 1 1 calc R . .
C335 C 0.76403(14) 0.81984(12) -0.02764(8) 0.0211(3) Uani 1 1 d . . .
H335 H 0.7262 0.7878 -0.0531 0.025 Uiso 1 1 calc R . .
C336 C 0.79477(13) 0.77545(12) 0.03462(7) 0.0183(3) Uani 1 1 d . . .
H336 H 0.7772 0.7133 0.0519 0.022 Uiso 1 1 calc R . .

loop_
_atom_site_aniso_label
_atom_site_aniso_U_11
_atom_site_aniso_U_22
_atom_site_aniso_U_33
_atom_site_aniso_U_23
_atom_site_aniso_U_13
_atom_site_aniso_U_12
C1 0.0265(8) 0.0206(8) 0.0204(8) 0.0055(6) -0.0044(6) -0.0032(6)
B2 0.0205(8) 0.0186(8) 0.0230(9) 0.0006(7) -0.0032(7) -0.0080(6)
B3 0.0261(9) 0.0180(8) 0.0281(9) -0.0014(7) 0.0006(7) -0.0087(7)
B4 0.0225(8) 0.0245(9) 0.0218(9) -0.0001(7) -0.0101(7) -0.0033(7)
B5 0.0203(8) 0.0231(9) 0.0192(8) -0.0019(7) -0.0065(7) -0.0053(7)
B6 0.0188(8) 0.0256(9) 0.0237(9) -0.0056(7) -0.0054(7) -0.0089(7)
Fe7 0.01834(10) 0.01723(11) 0.01613(11) 0.00101(8) -0.00541(8) -0.00758(8)
B8 0.0172(7) 0.0227(9) 0.0231(9) -0.0050(7) -0.0028(6) -0.0070(6)
B9 0.0188(8) 0.0161(8) 0.0232(9) 0.0028(7) -0.0067(7) -0.0055(6)
C71 0.0302(8) 0.0265(9) 0.0273(9) -0.0004(7) 0.0032(7) -0.0124(7)
O71 0.0486(8) 0.0260(7) 0.0534(9) -0.0098(6) 0.0165(7) -0.0116(6)
C72 0.0311(8) 0.0264(8) 0.0250(8) 0.0021(7) -0.0104(7) -0.0164(7)
O72 0.0581(9) 0.0474(8) 0.0313(7) 0.0147(6) -0.0277(6) -0.0321(7)
C73 0.0243(7) 0.0229(8) 0.0202(8) 0.0020(6) -0.0076(6) -0.0087(6)
O73 0.0253(6) 0.0375(7) 0.0313(6) 0.0014(5) -0.0044(5) -0.0165(5)
Ag1 0.01661(5) 0.01852(6) 0.01289(6) 0.00174(4) -0.00316(4) -0.00892(4)
P1 0.01487(16) 0.01568(18) 0.01514(18) 0.00059(14) -0.00302(13) -0.00705(14)
C111 0.0141(6) 0.0183(7) 0.0161(7) -0.0014(5) -0.0015(5) -0.0060(5)
C112 0.0164(7) 0.0193(7) 0.0213(7) 0.0002(6) -0.0041(6) -0.0057(6)
C113 0.0204(7) 0.0224(8) 0.0258(8) 0.0047(6) -0.0047(6) -0.0058(6)
C114 0.0173(7) 0.0339(9) 0.0171(7) 0.0022(6) -0.0048(6) -0.0045(6)
C115 0.0238(8) 0.0342(9) 0.0208(8) -0.0041(7) -0.0069(6) -0.0108(7)
C116 0.0256(8) 0.0229(8) 0.0224(8) 0.0011(6) -0.0066(6) -0.0122(6)
C121 0.0186(7) 0.0174(7) 0.0151(7) 0.0013(5) -0.0035(5) -0.0081(5)
C122 0.0211(7) 0.0200(8) 0.0261(8) -0.0005(6) -0.0029(6) -0.0100(6)
C123 0.0335(9) 0.0199(8) 0.0334(9) -0.0022(7) -0.0046(7) -0.0130(7)
C124 0.0267(8) 0.0194(8) 0.0317(9) -0.0047(7) -0.0024(7) -0.0015(6)
C125 0.0188(7) 0.0292(9) 0.0278(8) -0.0030(7) -0.0006(6) -0.0067(6)
C126 0.0198(7) 0.0199(7) 0.0187(7) 0.0000(6) -0.0022(6) -0.0091(6)
C131 0.0191(7) 0.0208(7) 0.0167(7) -0.0016(6) -0.0018(5) -0.0110(6)
C132 0.0203(7) 0.0293(8) 0.0200(8) -0.0019(6) -0.0036(6) -0.0100(6)
C133 0.0190(7) 0.0459(11) 0.0268(9) -0.0089(8) 0.0006(6) -0.0138(7)
C134 0.0350(9) 0.0514(12) 0.0232(9) -0.0062(8) 0.0092(7) -0.0286(9)
C135 0.0403(10) 0.0353(10) 0.0213(8) 0.0047(7) 0.0000(7) -0.0196(8)
C136 0.0271(8) 0.0255(8) 0.0199(8) 0.0023(6) -0.0033(6) -0.0111(6)
P2 0.02064(18) 0.02016(19) 0.01263(18) 0.00160(14) -0.00400(14) -0.00898(15)
C211 0.0219(7) 0.0220(8) 0.0171(7) 0.0030(6) -0.0076(6) -0.0077(6)
C212 0.0287(8) 0.0238(8) 0.0178(7) 0.0017(6) -0.0019(6) -0.0065(6)
C213 0.0381(9) 0.0263(9) 0.0264(9) 0.0098(7) -0.0040(7) -0.0116(7)
C214 0.0360(9) 0.0198(8) 0.0363(10) 0.0070(7) -0.0061(8) -0.0050(7)
C215 0.0302(9) 0.0251(9) 0.0295(9) 0.0011(7) 0.0002(7) -0.0024(7)
C216 0.0267(8) 0.0254(8) 0.0204(8) 0.0032(6) -0.0012(6) -0.0087(7)
C221 0.0216(7) 0.0349(9) 0.0152(7) -0.0049(6) -0.0008(6) -0.0127(7)
C222 0.0283(9) 0.0531(12) 0.0248(9) 0.0058(8) -0.0088(7) -0.0193(8)
C223 0.0264(9) 0.0893(17) 0.0219(9) -0.0054(10) -0.0055(7) -0.0258(10)
C224 0.0307(10) 0.0857(17) 0.0346(11) -0.0289(11) 0.0010(8) -0.0280(11)
C225 0.0494(12) 0.0518(13) 0.0554(13) -0.0192(11) -0.0073(10) -0.0294(10)
C226 0.0391(10) 0.0359(10) 0.0393(10) -0.0076(8) -0.0108(8) -0.0172(8)
C231 0.0227(7) 0.0173(7) 0.0171(7) 0.0007(6) -0.0018(6) -0.0107(6)
C232 0.0246(7) 0.0176(7) 0.0231(8) 0.0001(6) -0.0045(6) -0.0086(6)
C233 0.0238(8) 0.0198(8) 0.0357(9) 0.0026(7) -0.0043(7) -0.0098(6)
C234 0.0255(8) 0.0223(8) 0.0358(9) -0.0049(7) 0.0053(7) -0.0106(7)
C235 0.0390(10) 0.0347(10) 0.0198(8) -0.0073(7) 0.0046(7) -0.0197(8)
C236 0.0305(8) 0.0285(8) 0.0185(8) -0.0005(6) -0.0037(6) -0.0160(7)
P3 0.01328(16) 0.01629(17) 0.01365(17) 0.00154(13) -0.00368(13) -0.00668(13)
C311 0.0143(6) 0.0148(7) 0.0235(7) 0.0029(6) -0.0045(5) -0.0075(5)
C312 0.0249(8) 0.0246(8) 0.0285(8) 0.0091(7) -0.0116(6) -0.0126(6)
C313 0.0270(8) 0.0243(9) 0.0519(12) 0.0174(8) -0.0184(8) -0.0102(7)
C314 0.0220(8) 0.0152(8) 0.0586(12) 0.0040(8) -0.0062(8) -0.0027(6)
C315 0.0248(8) 0.0199(8) 0.0385(10) -0.0066(7) 0.0034(7) -0.0064(6)
C316 0.0199(7) 0.0196(7) 0.0239(8) 0.0006(6) -0.0032(6) -0.0068(6)
C321 0.0168(6) 0.0182(7) 0.0148(7) 0.0024(5) -0.0064(5) -0.0081(5)
C322 0.0161(6) 0.0186(7) 0.0165(7) 0.0004(5) -0.0033(5) -0.0069(5)
C323 0.0159(6) 0.0234(8) 0.0230(8) 0.0033(6) -0.0070(6) -0.0098(6)
C324 0.0248(8) 0.0243(8) 0.0294(9) -0.0025(7) -0.0104(7) -0.0118(6)
C325 0.0211(7) 0.0286(9) 0.0340(9) -0.0124(7) -0.0040(7) -0.0075(6)
C326 0.0143(6) 0.0276(8) 0.0256(8) -0.0063(6) -0.0039(6) -0.0069(6)
C331 0.0120(6) 0.0166(7) 0.0129(6) 0.0015(5) -0.0026(5) -0.0041(5)
C332 0.0180(7) 0.0179(7) 0.0199(7) 0.0006(6) -0.0058(6) -0.0068(6)
C333 0.0216(7) 0.0178(7) 0.0232(8) 0.0055(6) -0.0055(6) -0.0064(6)
C334 0.0175(7) 0.0242(8) 0.0167(7) 0.0040(6) -0.0055(6) -0.0041(6)
C335 0.0197(7) 0.0273(8) 0.0182(7) -0.0004(6) -0.0079(6) -0.0089(6)
C336 0.0168(6) 0.0201(7) 0.0188(7) 0.0029(6) -0.0042(5) -0.0086(6)

loop_
_geom_bond_atom_site_label_1
_geom_bond_atom_site_label_2
_geom_bond_distance
_geom_bond_site_symmetry_2
_geom_bond_publ_flag
C1 B4 1.591(2) . ?
C1 B3 1.596(2) . ?
C1 B5 1.613(2) . ?
C1 B2 1.622(2) . ?
B2 B6 1.705(2) . ?
B2 B3 1.778(2) . ?
B2 B5 1.880(2) . ?
B2 B9 1.897(2) . ?
B3 B6 1.708(3) . ?
B3 B4 2.137(3) . ?
B3 Fe7 2.3273(18) . ?
B4 B8 1.730(3) . ?
B4 B5 1.789(2) . ?
B4 Fe7 2.2851(18) . ?
B5 B8 1.701(2) . ?
B5 B9 1.906(2) . ?
B6 B9 1.744(2) . ?
B6 Fe7 2.1017(17) . ?
Fe7 C73 1.7764(16) . ?
Fe7 C71 1.7771(17) . ?
Fe7 C72 1.7883(16) . ?
Fe7 B8 2.0754(17) . ?
Fe7 B9 2.2443(17) . ?
B8 B9 1.718(2) . ?
C71 O71 1.143(2) . ?
C72 O72 1.1364(19) . ?
C73 O73 1.1491(18) . ?
Ag1 P3 2.4823(4) . ?
Ag1 P2 2.4973(4) . ?
Ag1 P1 2.5274(4) . ?
P1 C121 1.8227(14) . ?
P1 C111 1.8236(14) . ?
P1 C131 1.8276(14) . ?
C111 C112 1.392(2) . ?
C111 C116 1.398(2) . ?
C112 C113 1.392(2) . ?
C113 C114 1.382(2) . ?
C114 C115 1.386(2) . ?
C115 C116 1.386(2) . ?
C121 C126 1.3913(19) . ?
C121 C122 1.404(2) . ?
C122 C123 1.384(2) . ?
C123 C124 1.390(2) . ?
C124 C125 1.380(2) . ?
C125 C126 1.380(2) . ?
C131 C136 1.392(2) . ?
C131 C132 1.393(2) . ?
C132 C133 1.392(2) . ?
C133 C134 1.373(3) . ?
C134 C135 1.380(3) . ?
C135 C136 1.387(2) . ?
P2 C231 1.8199(15) . ?
P2 C221 1.8232(16) . ?
P2 C211 1.8232(15) . ?
C211 C216 1.386(2) . ?
C211 C212 1.394(2) . ?
C212 C213 1.390(2) . ?
C213 C214 1.378(2) . ?
C214 C215 1.387(2) . ?
C215 C216 1.385(2) . ?
C221 C226 1.388(2) . ?
C221 C222 1.392(2) . ?
C222 C223 1.389(2) . ?
C223 C224 1.376(3) . ?
C224 C225 1.389(3) . ?
C225 C226 1.383(2) . ?
C231 C232 1.386(2) . ?
C231 C236 1.401(2) . ?
C232 C233 1.391(2) . ?
C233 C234 1.378(2) . ?
C234 C235 1.384(2) . ?
C235 C236 1.386(2) . ?
P3 C321 1.8143(14) . ?
P3 C311 1.8227(14) . ?
P3 C331 1.8260(14) . ?
C311 C316 1.389(2) . ?
C311 C312 1.399(2) . ?
C312 C313 1.389(2) . ?
C313 C314 1.374(3) . ?
C314 C315 1.376(3) . ?
C315 C316 1.390(2) . ?
C321 C326 1.382(2) . ?
C321 C322 1.3994(19) . ?
C322 C323 1.388(2) . ?
C323 C324 1.380(2) . ?
C324 C325 1.383(2) . ?
C325 C326 1.392(2) . ?
C331 C336 1.3891(19) . ?
C331 C332 1.395(2) . ?
C332 C333 1.388(2) . ?
C333 C334 1.382(2) . ?
C334 C335 1.388(2) . ?
C335 C336 1.386(2) . ?
